data_1566803
loop_
_publ_author_name
'Begam, Hasina Mamataj'
'Nandi, Shantanu'
'Jana, Ranjan'

_publ_section_title
;
 Directing group switch in copper-catalyzed electrophilic C--H
 amination/migratory annulation cascade: divergent access to
 benzimidazolone/benzimidazole
;
_journal_name_full 'Chemical Science'
_journal_paper_doi 10.1039/D2SC01420C
_journal_year 2022
_chemical_formula_moiety '0.11(C22 H22 N4 O)'
_chemical_formula_sum 'C2.44 H2.44 N0.44 O0.11'
_chemical_formula_weight 39.83
_chemical_melting_point 408
_chemical_name_common 3-cyclohexyl-1-(5-methylpyrazin-2-yl)-1,3-dihydro-2H-naphtho[1,2-d]imidazol-2-one
_space_group_crystal_system triclinic
_space_group_IT_number 2
_space_group_name_Hall '-P 1'
_space_group_name_H-M_alt 'P -1'
_atom_sites_solution_hydrogens geom
_atom_sites_solution_primary direct
_audit_creation_date 2020-07-06
_audit_creation_method
;
Olex2 1.2
(compiled 2017.08.10 svn.r3458 for OlexSys, GUI svn.r5381)
;
_audit_update_record
;
2020-08-25 deposited with the CCDC.	2022-04-14 downloaded from the CCDC.
;
_cell_angle_alpha 67.7270(10)
_cell_angle_beta 89.0730(10)
_cell_angle_gamma 71.4000(10)
_cell_formula_units_Z 18
_cell_length_a 7.9957(2)
_cell_length_b 10.4307(2)
_cell_length_c 12.5078(3)
_cell_measurement_reflns_used 9957
_cell_measurement_temperature 100(2)
_cell_measurement_theta_max 66.599
_cell_measurement_theta_min 3.846
_cell_volume 908.36(4)
_computing_cell_refinement 'SAINT V8.38A (?, 2016)'
_computing_data_reduction 'SAINT V8.38A (?, 2016)'
_computing_molecular_graphics 'Olex2 (Dolomanov et al., 2009)'
_computing_publication_material 'Olex2 (Dolomanov et al., 2009)'
_computing_structure_refinement 'ShelXL (Sheldrick, 2015)'
_computing_structure_solution 'SIR2004 (Burla et al., 2007)'
_diffrn_ambient_temperature 100.0
_diffrn_measured_fraction_theta_full 0.988
_diffrn_measured_fraction_theta_max 0.988
_diffrn_measurement_device_type 'Bruker APEX-II CCD'
_diffrn_measurement_method '\f and \w scans'
_diffrn_radiation_type CuK\a
_diffrn_radiation_wavelength 1.54178
_diffrn_reflns_av_R_equivalents 0.0634
_diffrn_reflns_av_unetI/netI 0.0334
_diffrn_reflns_Laue_measured_fraction_full 0.988
_diffrn_reflns_Laue_measured_fraction_max 0.988
_diffrn_reflns_limit_h_max 8
_diffrn_reflns_limit_h_min -9
_diffrn_reflns_limit_k_max 12
_diffrn_reflns_limit_k_min -12
_diffrn_reflns_limit_l_max 14
_diffrn_reflns_limit_l_min -14
_diffrn_reflns_number 28821
_diffrn_reflns_point_group_measured_fraction_full 0.988
_diffrn_reflns_point_group_measured_fraction_max 0.988
_diffrn_reflns_theta_full 66.701
_diffrn_reflns_theta_max 66.701
_diffrn_reflns_theta_min 3.846
_diffrn_standards_number 0
_exptl_absorpt_coefficient_mu 0.658
_exptl_absorpt_correction_T_max 0.7528
_exptl_absorpt_correction_T_min 0.6023
_exptl_absorpt_correction_type multi-scan
_exptl_absorpt_process_details
'SADABS-2016/2 (Bruker,2016/2) was used for absorption correction. wR2(int) was 0.1243 before and 0.0796 after correction. The Ratio of minimum to maximum transmission is 0.8001. The \l/2 correction factor is Not present.'
_exptl_crystal_colour colourless
_exptl_crystal_density_diffrn 1.310
_exptl_crystal_description BLOCK
_exptl_crystal_F_000 380
_exptl_crystal_recrystallization_method 'Re-crystallisation from solvent: dichloromethane, petroleum ether'
_exptl_crystal_size_max 0.80
_exptl_crystal_size_mid 0.28
_exptl_crystal_size_min 0.27
_refine_diff_density_max 0.206
_refine_diff_density_min -0.248
_refine_diff_density_rms 0.042
_refine_ls_extinction_method none
_refine_ls_goodness_of_fit_ref 1.088
_refine_ls_hydrogen_treatment constr
_refine_ls_matrix_type full
_refine_ls_number_parameters 245
_refine_ls_number_reflns 3182
_refine_ls_number_restraints 0
_refine_ls_restrained_S_all 1.088
_refine_ls_R_factor_all 0.0438
_refine_ls_R_factor_gt 0.0424
_refine_ls_shift/su_max 0.000
_refine_ls_shift/su_mean 0.000
_refine_ls_structure_factor_coef Fsqd
_refine_ls_weighting_details 'w=1/[\s^2^(Fo^2^)+(0.0399P)^2^+0.3924P] where P=(Fo^2^+2Fc^2^)/3'
_refine_ls_weighting_scheme calc
_refine_ls_wR_factor_gt 0.0985
_refine_ls_wR_factor_ref 0.0994
_reflns_Friedel_coverage 0.000
_reflns_number_gt 3086
_reflns_number_total 3182
_reflns_threshold_expression 'I > 2\s(I)'
_cod_data_source_file d2sc01420c2.cif
_cod_data_source_block hm_583_0m_a
_cod_database_code 1566803
_shelx_shelxl_version_number 2018/3
_shelx_space_group_comment
;
The symmetry employed for this shelxl refinement is uniquely defined
by the following loop, which should always be used as a source of
symmetry information in preference to the above space-group names.
They are only intended as comments.
;
_shelx_estimated_absorpt_t_max 0.842
_shelx_estimated_absorpt_t_min 0.621
_olex2_refinement_description
;
1. Fixed Uiso
 At 1.2 times of:
  All C(H) groups, All C(H,H) groups
 At 1.5 times of:
  All C(H,H,H) groups
2.a Ternary CH refined with riding coordinates:
 C00B(H00B)
2.b Secondary CH2 refined with riding coordinates:
 C00E(H00A,H00E), C00J(H00I,H00J), C00N(H00L,H00N), C00P(H00P,H00Q), C00Q(H00R,
 H00S)
2.c Aromatic/amide H refined with riding coordinates:
 C00C(H00C), C00D(H00D), C00F(H00F), C00G(H00G), C00H(H00H), C00K(H00K),
 C00M(H00M), C00O(H00O)
2.d Idealised Me refined as rotating group:
 C00R(H00T,H00U,H00V)
;
_olex2_submission_special_instructions 'No special instructions were received'

loop_
_space_group_symop_operation_xyz
'x, y, z'
'-x, -y, -z'

loop_
_atom_site_label
_atom_site_type_symbol
_atom_site_fract_x
_atom_site_fract_y
_atom_site_fract_z
_atom_site_U_iso_or_equiv
_atom_site_adp_type
_atom_site_occupancy
_atom_site_site_symmetry_order
_atom_site_calc_flag
_atom_site_refinement_flags_posn
_atom_site_refinement_flags_adp
_atom_site_refinement_flags_occupancy
_atom_site_disorder_assembly
_atom_site_disorder_group
O001 O 0.31326(12) 0.35047(10) 0.84815(8) 0.0196(2) Uani 1 1 d . . . . .
N002 N 0.52338(14) 0.35658(12) 0.71503(10) 0.0158(3) Uani 1 1 d . . . . .
N003 N 0.78246(15) 0.38344(12) 0.77453(10) 0.0174(3) Uani 1 1 d . . . . .
N004 N 0.39374(15) 0.18638(12) 0.75630(10) 0.0167(3) Uani 1 1 d . . . . .
N005 N 0.57909(16) 0.63783(13) 0.80492(11) 0.0236(3) Uani 1 1 d . . . . .
C006 C 0.59390(17) 0.27184(15) 0.64993(12) 0.0162(3) Uani 1 1 d . . . . .
C007 C 0.39859(17) 0.30295(14) 0.78125(12) 0.0156(3) Uani 1 1 d . . . . .
C008 C 0.51433(17) 0.16540(15) 0.67708(12) 0.0165(3) Uani 1 1 d . . . . .
C009 C 0.60671(18) 0.43815(14) 0.75094(12) 0.0160(3) Uani 1 1 d . . . . .
C00A C 0.71046(17) 0.28964(15) 0.56325(12) 0.0164(3) Uani 1 1 d . . . . .
C00B C 0.29182(18) 0.09228(15) 0.82010(12) 0.0169(3) Uani 1 1 d . . . . .
H00B H 0.232652 0.132362 0.877291 0.020 Uiso 1 1 calc R . . . .
C00C C 0.85609(18) 0.45825(15) 0.81432(12) 0.0176(3) Uani 1 1 d . . . . .
H00C H 0.981726 0.424329 0.831265 0.021 Uiso 1 1 calc R . . . .
C00D C 0.55630(18) 0.06078(15) 0.62674(12) 0.0191(3) Uani 1 1 d . . . . .
H00D H 0.501182 -0.012131 0.645764 0.023 Uiso 1 1 calc R . . . .
C00E C 0.41353(18) -0.06542(15) 0.89002(12) 0.0182(3) Uani 1 1 d . . . . .
H00A H 0.473568 -0.109725 0.836242 0.022 Uiso 1 1 calc R . . . .
H00E H 0.506025 -0.064744 0.941273 0.022 Uiso 1 1 calc R . . . .
C00F C 0.88084(19) 0.18726(16) 0.43266(12) 0.0212(3) Uani 1 1 d . . . . .
H00F H 0.916546 0.113073 0.402315 0.025 Uiso 1 1 calc R . . . .
C00G C 0.67951(18) 0.06794(16) 0.54931(12) 0.0198(3) Uani 1 1 d . . . . .
H00G H 0.713950 -0.004501 0.517164 0.024 Uiso 1 1 calc R . . . .
C00H C 0.77850(18) 0.40769(15) 0.51948(12) 0.0188(3) Uani 1 1 d . . . . .
H00H H 0.743324 0.484178 0.547399 0.023 Uiso 1 1 calc R . . . .
C00I C 0.75635(18) 0.58328(15) 0.83182(12) 0.0191(3) Uani 1 1 d . . . . .
C00J C 0.14484(18) 0.09606(15) 0.74125(12) 0.0198(3) Uani 1 1 d . . . . .
H00I H 0.066279 0.199025 0.698236 0.024 Uiso 1 1 calc R . . . .
H00J H 0.197856 0.055533 0.683831 0.024 Uiso 1 1 calc R . . . .
C00K C 0.89431(19) 0.41213(16) 0.43743(12) 0.0218(3) Uani 1 1 d . . . . .
H00K H 0.937988 0.492146 0.408366 0.026 Uiso 1 1 calc R . . . .
C00L C 0.75741(18) 0.17984(15) 0.51551(12) 0.0181(3) Uani 1 1 d . . . . .
C00M C 0.50512(19) 0.56482(15) 0.76450(13) 0.0217(3) Uani 1 1 d . . . . .
H00M H 0.379949 0.600472 0.744552 0.026 Uiso 1 1 calc R . . . .
C00N C 0.1542(2) -0.15231(16) 0.88878(13) 0.0236(3) Uani 1 1 d . . . . .
H00L H 0.081053 -0.205006 0.939906 0.028 Uiso 1 1 calc R . . . .
H00N H 0.203234 -0.203799 0.837122 0.028 Uiso 1 1 calc R . . . .
C00O C 0.94934(19) 0.29897(17) 0.39566(13) 0.0239(3) Uani 1 1 d . . . . .
H00O H 1.034310 0.300515 0.341629 0.029 Uiso 1 1 calc R . . . .
C00P C 0.03673(19) 0.00508(16) 0.81485(13) 0.0233(3) Uani 1 1 d . . . . .
H00P H -0.025927 0.052213 0.866348 0.028 Uiso 1 1 calc R . . . .
H00Q H -0.053992 0.003178 0.763069 0.028 Uiso 1 1 calc R . . . .
C00Q C 0.30706(19) -0.15747(16) 0.96348(12) 0.0216(3) Uani 1 1 d . . . . .
H00R H 0.258961 -0.119991 1.023441 0.026 Uiso 1 1 calc R . . . .
H00S H 0.386380 -0.260773 1.003791 0.026 Uiso 1 1 calc R . . . .
C00R C 0.8408(2) 0.66257(17) 0.88002(13) 0.0239(3) Uani 1 1 d . . . . .
H00T H 0.811222 0.764964 0.824561 0.036 Uiso 1 1 calc GR . . . .
H00U H 0.970065 0.614140 0.893076 0.036 Uiso 1 1 calc GR . . . .
H00V H 0.796170 0.660411 0.953903 0.036 Uiso 1 1 calc GR . . . .

loop_
_atom_site_aniso_label
_atom_site_aniso_U_11
_atom_site_aniso_U_22
_atom_site_aniso_U_33
_atom_site_aniso_U_23
_atom_site_aniso_U_13
_atom_site_aniso_U_12
O001 0.0159(5) 0.0207(5) 0.0252(5) -0.0129(4) 0.0055(4) -0.0056(4)
N002 0.0140(6) 0.0158(6) 0.0195(6) -0.0088(5) 0.0027(4) -0.0055(4)
N003 0.0160(6) 0.0173(6) 0.0188(6) -0.0070(5) 0.0026(4) -0.0057(5)
N004 0.0146(6) 0.0185(6) 0.0212(6) -0.0105(5) 0.0054(4) -0.0080(5)
N005 0.0197(7) 0.0213(6) 0.0333(7) -0.0148(6) 0.0026(5) -0.0064(5)
C006 0.0134(7) 0.0164(7) 0.0182(7) -0.0073(6) -0.0010(5) -0.0034(5)
C007 0.0118(6) 0.0151(7) 0.0184(7) -0.0063(6) -0.0001(5) -0.0029(5)
C008 0.0132(7) 0.0188(7) 0.0176(7) -0.0075(6) 0.0008(5) -0.0051(5)
C009 0.0159(7) 0.0154(7) 0.0166(7) -0.0052(5) 0.0021(5) -0.0064(5)
C00A 0.0122(7) 0.0180(7) 0.0161(7) -0.0049(6) -0.0017(5) -0.0035(5)
C00B 0.0155(7) 0.0175(7) 0.0206(7) -0.0088(6) 0.0059(5) -0.0081(5)
C00C 0.0141(7) 0.0201(7) 0.0185(7) -0.0067(6) 0.0021(5) -0.0067(5)
C00D 0.0188(7) 0.0195(7) 0.0230(8) -0.0108(6) 0.0030(5) -0.0089(6)
C00E 0.0152(7) 0.0194(7) 0.0209(7) -0.0093(6) 0.0006(5) -0.0055(5)
C00F 0.0184(7) 0.0255(8) 0.0187(7) -0.0091(6) 0.0022(5) -0.0058(6)
C00G 0.0186(7) 0.0228(7) 0.0212(7) -0.0125(6) 0.0016(5) -0.0065(6)
C00H 0.0163(7) 0.0195(7) 0.0181(7) -0.0055(6) -0.0007(5) -0.0051(6)
C00I 0.0196(7) 0.0202(7) 0.0192(7) -0.0078(6) 0.0038(5) -0.0090(6)
C00J 0.0152(7) 0.0184(7) 0.0234(8) -0.0062(6) -0.0005(5) -0.0050(5)
C00K 0.0212(8) 0.0241(8) 0.0195(7) -0.0044(6) 0.0015(6) -0.0120(6)
C00L 0.0148(7) 0.0216(7) 0.0167(7) -0.0069(6) -0.0003(5) -0.0053(5)
C00M 0.0148(7) 0.0196(7) 0.0300(8) -0.0112(6) 0.0005(6) -0.0034(6)
C00N 0.0228(8) 0.0225(8) 0.0263(8) -0.0069(6) 0.0030(6) -0.0119(6)
C00O 0.0208(8) 0.0318(8) 0.0186(7) -0.0088(6) 0.0054(6) -0.0097(6)
C00P 0.0154(7) 0.0261(8) 0.0288(8) -0.0096(7) 0.0025(6) -0.0088(6)
C00Q 0.0223(8) 0.0204(7) 0.0213(8) -0.0066(6) 0.0021(6) -0.0080(6)
C00R 0.0230(8) 0.0250(8) 0.0288(8) -0.0149(7) 0.0029(6) -0.0095(6)

loop_
_atom_type_symbol
_atom_type_description
_atom_type_scat_dispersion_real
_atom_type_scat_dispersion_imag
_atom_type_scat_source
C C 0.0181 0.0091 'International Tables Vol C Tables 4.2.6.8 and 6.1.1.4'
H H 0.0000 0.0000 'International Tables Vol C Tables 4.2.6.8 and 6.1.1.4'
N N 0.0311 0.0180 'International Tables Vol C Tables 4.2.6.8 and 6.1.1.4'
O O 0.0492 0.0322 'International Tables Vol C Tables 4.2.6.8 and 6.1.1.4'

loop_
_geom_angle_atom_site_label_1
_geom_angle_atom_site_label_2
_geom_angle_atom_site_label_3
_geom_angle
_geom_angle_site_symmetry_1
_geom_angle_site_symmetry_3
_geom_angle_publ_flag
C006 N002 C009 126.62(11) . . ?
C007 N002 C006 109.10(11) . . ?
C007 N002 C009 119.48(11) . . ?
C009 N003 C00C 115.44(12) . . ?
C007 N004 C008 109.55(11) . . ?
C007 N004 C00B 121.47(11) . . ?
C008 N004 C00B 128.45(11) . . ?
C00M N005 C00I 117.12(12) . . ?
N002 C006 C00A 130.75(12) . . ?
C008 C006 N002 106.94(12) . . ?
C008 C006 C00A 122.06(12) . . ?
O001 C007 N002 126.33(12) . . ?
O001 C007 N004 127.35(13) . . ?
N004 C007 N002 106.32(11) . . ?
N004 C008 C00D 130.31(12) . . ?
C006 C008 N004 108.07(12) . . ?
C006 C008 C00D 121.61(13) . . ?
N003 C009 N002 116.86(12) . . ?
N003 C009 C00M 122.78(13) . . ?
C00M C009 N002 120.30(12) . . ?
C006 C00A C00H 125.40(13) . . ?
C006 C00A C00L 115.75(12) . . ?
C00H C00A C00L 118.83(13) . . ?
N004 C00B H00B 107.0 . . ?
N004 C00B C00E 111.44(11) . . ?
N004 C00B C00J 112.70(11) . . ?
C00E C00B H00B 107.0 . . ?
C00J C00B H00B 107.0 . . ?
C00J C00B C00E 111.26(11) . . ?
N003 C00C H00C 118.6 . . ?
N003 C00C C00I 122.79(12) . . ?
C00I C00C H00C 118.6 . . ?
C008 C00D H00D 121.2 . . ?
C00G C00D C008 117.55(13) . . ?
C00G C00D H00D 121.2 . . ?
C00B C00E H00A 109.6 . . ?
C00B C00E H00E 109.6 . . ?
H00A C00E H00E 108.1 . . ?
C00Q C00E C00B 110.50(11) . . ?
C00Q C00E H00A 109.6 . . ?
C00Q C00E H00E 109.6 . . ?
C00L C00F H00F 119.4 . . ?
C00O C00F H00F 119.4 . . ?
C00O C00F C00L 121.23(14) . . ?
C00D C00G H00G 118.9 . . ?
C00D C00G C00L 122.21(13) . . ?
C00L C00G H00G 118.9 . . ?
C00A C00H H00H 119.7 . . ?
C00K C00H C00A 120.56(13) . . ?
C00K C00H H00H 119.7 . . ?
N005 C00I C00C 120.42(13) . . ?
N005 C00I C00R 117.61(12) . . ?
C00C C00I C00R 121.97(13) . . ?
C00B C00J H00I 109.8 . . ?
C00B C00J H00J 109.8 . . ?
H00I C00J H00J 108.2 . . ?
C00P C00J C00B 109.55(11) . . ?
C00P C00J H00I 109.8 . . ?
C00P C00J H00J 109.8 . . ?
C00H C00K H00K 119.7 . . ?
C00H C00K C00O 120.57(13) . . ?
C00O C00K H00K 119.7 . . ?
C00F C00L C00A 118.46(13) . . ?
C00F C00L C00G 121.09(13) . . ?
C00G C00L C00A 120.44(13) . . ?
N005 C00M C009 121.41(13) . . ?
N005 C00M H00M 119.3 . . ?
C009 C00M H00M 119.3 . . ?
H00L C00N H00N 107.9 . . ?
C00P C00N H00L 109.2 . . ?
C00P C00N H00N 109.2 . . ?
C00Q C00N H00L 109.2 . . ?
C00Q C00N H00N 109.2 . . ?
C00Q C00N C00P 112.14(12) . . ?
C00F C00O C00K 120.17(13) . . ?
C00F C00O H00O 119.9 . . ?
C00K C00O H00O 119.9 . . ?
C00J C00P H00P 109.3 . . ?
C00J C00P H00Q 109.3 . . ?
C00N C00P C00J 111.70(12) . . ?
C00N C00P H00P 109.3 . . ?
C00N C00P H00Q 109.3 . . ?
H00P C00P H00Q 107.9 . . ?
C00E C00Q C00N 111.29(12) . . ?
C00E C00Q H00R 109.4 . . ?
C00E C00Q H00S 109.4 . . ?
C00N C00Q H00R 109.4 . . ?
C00N C00Q H00S 109.4 . . ?
H00R C00Q H00S 108.0 . . ?
C00I C00R H00T 109.5 . . ?
C00I C00R H00U 109.5 . . ?
C00I C00R H00V 109.5 . . ?
H00T C00R H00U 109.5 . . ?
H00T C00R H00V 109.5 . . ?
H00U C00R H00V 109.5 . . ?

loop_
_geom_bond_atom_site_label_1
_geom_bond_atom_site_label_2
_geom_bond_distance
_geom_bond_site_symmetry_2
_geom_bond_publ_flag
O001 C007 1.2212(16) . ?
N002 C006 1.4054(17) . ?
N002 C007 1.4044(17) . ?
N002 C009 1.4250(17) . ?
N003 C009 1.3273(18) . ?
N003 C00C 1.3418(18) . ?
N004 C007 1.3768(17) . ?
N004 C008 1.3993(17) . ?
N004 C00B 1.4695(17) . ?
N005 C00I 1.3423(18) . ?
N005 C00M 1.3319(19) . ?
C006 C008 1.3822(19) . ?
C006 C00A 1.4155(19) . ?
C008 C00D 1.4073(19) . ?
C009 C00M 1.3839(19) . ?
C00A C00H 1.4208(19) . ?
C00A C00L 1.430(2) . ?
C00B H00B 1.0000 . ?
C00B C00E 1.5276(19) . ?
C00B C00J 1.5277(19) . ?
C00C H00C 0.9500 . ?
C00C C00I 1.390(2) . ?
C00D H00D 0.9500 . ?
C00D C00G 1.369(2) . ?
C00E H00A 0.9900 . ?
C00E H00E 0.9900 . ?
C00E C00Q 1.5225(19) . ?
C00F H00F 0.9500 . ?
C00F C00L 1.4173(19) . ?
C00F C00O 1.365(2) . ?
C00G H00G 0.9500 . ?
C00G C00L 1.418(2) . ?
C00H H00H 0.9500 . ?
C00H C00K 1.369(2) . ?
C00I C00R 1.5001(19) . ?
C00J H00I 0.9900 . ?
C00J H00J 0.9900 . ?
C00J C00P 1.5266(19) . ?
C00K H00K 0.9500 . ?
C00K C00O 1.410(2) . ?
C00M H00M 0.9500 . ?
C00N H00L 0.9900 . ?
C00N H00N 0.9900 . ?
C00N C00P 1.525(2) . ?
C00N C00Q 1.525(2) . ?
C00O H00O 0.9500 . ?
C00P H00P 0.9900 . ?
C00P H00Q 0.9900 . ?
C00Q H00R 0.9900 . ?
C00Q H00S 0.9900 . ?
C00R H00T 0.9800 . ?
C00R H00U 0.9800 . ?
C00R H00V 0.9800 . ?
